data_7238513
loop_
_publ_author_name
'Murata, Tsuyoshi'
'Umemoto, Yoshikazu'
'Miyazaki, Eigo'
'Nakasuji, Kazuhiro'
'Morita, Yasushi'

_publ_section_title
;
 Modulation of charge-transfer complexes assisted by complementary
 hydrogen bonds of nucleobases: TCNQ complexes of a uracil-substituted
 EDO-TTF
;
_journal_issue 20
_journal_name_full CrystEngComm
_journal_page_first 6881
_journal_paper_doi 10.1039/c2ce25889g
_journal_volume 14
_journal_year 2012
_chemical_formula_sum 'C44 H36 N8 O8 S8'
_chemical_formula_weight 1061.29
_chemical_name_common (EDO-TTF-U)2(TCNQ)
_space_group_IT_number 2
_space_group_name_Hall '-P 1'
_space_group_name_H-M_alt 'P -1'
_symmetry_cell_setting triclinic
_symmetry_space_group_name_H-M 'P -1'
_atom_sites_solution_hydrogens geom
_atom_sites_solution_primary direct
_atom_sites_solution_secondary difmap
_audit_creation_method SHELXL-97
_cell_angle_alpha 89.459(9)
_cell_angle_beta 77.009(7)
_cell_angle_gamma 79.014(8)
_cell_formula_units_Z 1
_cell_length_a 7.2485(13)
_cell_length_b 10.373(2)
_cell_length_c 16.028(3)
_cell_measurement_temperature 93(2)
_cell_measurement_theta_max 27.48
_cell_measurement_theta_min 3.22
_cell_volume 1152.1(4)
_computing_cell_refinement CrystalClear
_computing_data_collection 'CrystalClear (Rigaku Corp., 2000)'
_computing_data_reduction CrystalClear
_computing_molecular_graphics 'CrystalStructure 4.0 (Rigaku, 2010)'
_computing_publication_material 'CrystalStructure 4.0'
_computing_structure_refinement 'SHELXL97 (Sheldrick, 2008)'
_computing_structure_solution 'SIR2004 (Burla, et al., 2005)'
_diffrn_ambient_temperature 93(2)
_diffrn_detector_area_resol_mean 7.314
_diffrn_measured_fraction_theta_full 0.951
_diffrn_measured_fraction_theta_max 0.951
_diffrn_measurement_device_type 'Rigaku Saturn70'
_diffrn_measurement_method \w
_diffrn_radiation_monochromator graphite
_diffrn_radiation_source 'fine-focus sealed tube'
_diffrn_radiation_type MoK\a
_diffrn_radiation_wavelength 0.71070
_diffrn_reflns_av_R_equivalents 0.0447
_diffrn_reflns_av_sigmaI/netI 0.0975
_diffrn_reflns_limit_h_max 7
_diffrn_reflns_limit_h_min -9
_diffrn_reflns_limit_k_max 12
_diffrn_reflns_limit_k_min -13
_diffrn_reflns_limit_l_max 20
_diffrn_reflns_limit_l_min -20
_diffrn_reflns_number 9021
_diffrn_reflns_theta_full 27.00
_diffrn_reflns_theta_max 27.00
_diffrn_reflns_theta_min 3.22
_exptl_absorpt_coefficient_mu 0.451
_exptl_absorpt_correction_T_max 0.914
_exptl_absorpt_correction_T_min 0.577
_exptl_absorpt_correction_type empirical
_exptl_absorpt_process_details 'REQAB (Rigaku, 1998)'
_exptl_crystal_colour black
_exptl_crystal_density_diffrn 1.530
_exptl_crystal_density_method 'not measured'
_exptl_crystal_description prism
_exptl_crystal_F_000 548
_exptl_crystal_size_max 0.20
_exptl_crystal_size_mid 0.20
_exptl_crystal_size_min 0.20
_refine_diff_density_max 0.598
_refine_diff_density_min -0.552
_refine_diff_density_rms 0.139
_refine_ls_extinction_method none
_refine_ls_goodness_of_fit_ref 0.984
_refine_ls_hydrogen_treatment constr
_refine_ls_matrix_type full
_refine_ls_number_parameters 307
_refine_ls_number_reflns 4802
_refine_ls_number_restraints 0
_refine_ls_restrained_S_all 0.984
_refine_ls_R_factor_all 0.0765
_refine_ls_R_factor_gt 0.0447
_refine_ls_shift/su_max 0.000
_refine_ls_shift/su_mean 0.000
_refine_ls_structure_factor_coef Fsqd
_refine_ls_weighting_details 'calc w=1/[\s^2^(Fo^2^)+(0.0938P)^2^+0.0000P] where P=(Fo^2^+2Fc^2^)/3'
_refine_ls_weighting_scheme calc
_refine_ls_wR_factor_gt 0.1074
_refine_ls_wR_factor_ref 0.1770
_reflns_number_gt 2954
_reflns_number_total 4802
_reflns_threshold_expression >2sigma(I)
_cod_data_source_file c2ce25889g.txt
_cod_data_source_block complex2
_cod_original_cell_volume 1152.0(4)
_cod_database_code 7238513

loop_
_symmetry_equiv_pos_as_xyz
'x, y, z'
'-x, -y, -z'

loop_
_atom_site_label
_atom_site_type_symbol
_atom_site_fract_x
_atom_site_fract_y
_atom_site_fract_z
_atom_site_U_iso_or_equiv
_atom_site_adp_type
_atom_site_occupancy
_atom_site_symmetry_multiplicity
_atom_site_calc_flag
_atom_site_refinement_flags
S1 S 0.42264(13) 0.18297(10) -0.09403(6) 0.0247(3) Uani 1 1 d .
S2 S 0.71688(13) 0.13412(10) 0.00871(6) 0.0250(3) Uani 1 1 d .
S3 S 0.08528(13) 0.24116(10) 0.06670(6) 0.0260(3) Uani 1 1 d .
S4 S 0.35723(14) 0.20934(10) 0.18392(6) 0.0255(3) Uani 1 1 d .
O1 O 0.7662(4) 0.0659(3) -0.49983(17) 0.0332(7) Uani 1 1 d .
O2 O 1.0398(4) 0.0572(3) -0.27103(17) 0.0316(7) Uani 1 1 d .
O3 O -0.2091(4) 0.2695(3) 0.20263(16) 0.0346(7) Uani 1 1 d .
O4 O 0.0552(4) 0.2451(3) 0.31698(16) 0.0384(7) Uani 1 1 d .
N1 N 0.5680(4) 0.1349(3) -0.36999(19) 0.0254(7) Uani 1 1 d .
N2 N 0.8946(4) 0.0578(3) -0.38231(19) 0.0277(8) Uani 1 1 d .
H2 H 1.0077 0.0231 -0.4151 0.033 Uiso 1 1 calc R
N3 N 0.5827(5) 0.4628(4) -0.3005(2) 0.0390(9) Uani 1 1 d .
N4 N 1.1011(6) 0.3852(4) -0.2005(2) 0.0457(10) Uani 1 1 d .
C1 C 0.4712(5) 0.1761(4) 0.0082(2) 0.0219(8) Uani 1 1 d .
C2 C 0.3243(5) 0.2054(4) 0.0785(2) 0.0219(8) Uani 1 1 d .
C3 C 0.6642(5) 0.1348(3) -0.1500(2) 0.0193(7) Uani 1 1 d .
C4 C 0.7960(5) 0.1138(4) -0.1018(2) 0.0239(8) Uani 1 1 d .
H4 H 0.9295 0.0883 -0.1276 0.029 Uiso 1 1 calc R
C5 C -0.0140(5) 0.2472(4) 0.1775(2) 0.0254(8) Uani 1 1 d .
C6 C 0.1107(6) 0.2351(4) 0.2292(2) 0.0289(9) Uani 1 1 d .
C7 C 0.6973(5) 0.1220(3) -0.2432(2) 0.0210(8) Uani 1 1 d .
C8 C 0.5480(6) 0.1512(4) -0.2834(2) 0.0252(8) Uani 1 1 d .
H8 H 0.4228 0.1847 -0.2494 0.030 Uiso 1 1 calc R
C9 C 0.7449(5) 0.0856(4) -0.4225(2) 0.0261(9) Uani 1 1 d .
C10 C 0.8909(6) 0.0774(4) -0.2961(2) 0.0262(9) Uani 1 1 d .
C11 C 0.4006(6) 0.1699(4) -0.4085(2) 0.0308(9) Uani 1 1 d .
H11A H 0.2813 0.1739 -0.3633 0.037 Uiso 1 1 calc R
H11B H 0.4050 0.1000 -0.4510 0.037 Uiso 1 1 calc R
C12 C 0.3918(7) 0.3007(5) -0.4525(3) 0.0476(12) Uani 1 1 d .
H12A H 0.5153 0.3007 -0.4942 0.057 Uiso 1 1 calc R
H12B H 0.3725 0.3726 -0.4093 0.057 Uiso 1 1 calc R
C13 C 0.2221(9) 0.3246(6) -0.4998(3) 0.0659(17) Uani 1 1 d .
H13A H 0.2394 0.3956 -0.5409 0.079 Uiso 1 1 calc R
H13B H 0.2243 0.2437 -0.5326 0.079 Uiso 1 1 calc R
C14 C 0.0344(7) 0.3614(5) -0.4384(4) 0.0587(14) Uani 1 1 d .
H14A H 0.0254 0.4475 -0.4115 0.070 Uiso 1 1 calc R
H14B H 0.0231 0.2955 -0.3942 0.070 Uiso 1 1 calc R
H14C H -0.0699 0.3655 -0.4686 0.070 Uiso 1 1 calc R
C15 C -0.2671(6) 0.2472(4) 0.2935(2) 0.0346(10) Uani 1 1 d .
H15A H -0.2505 0.1516 0.3028 0.042 Uiso 1 1 calc R
H15B H -0.4052 0.2868 0.3149 0.042 Uiso 1 1 calc R
C16 C -0.1477(6) 0.3068(5) 0.3424(3) 0.0412(11) Uani 1 1 d .
H16A H -0.1622 0.4020 0.3318 0.049 Uiso 1 1 calc R
H16B H -0.1954 0.2964 0.4045 0.049 Uiso 1 1 calc R
C17 C 0.6461(6) 0.4604(4) -0.2410(2) 0.0273(9) Uani 1 1 d .
C18 C 0.7274(6) 0.4504(4) -0.1670(2) 0.0256(8) Uani 1 1 d .
C19 C 0.9337(7) 0.4163(4) -0.1845(2) 0.0326(10) Uani 1 1 d .
C20 C 0.6154(5) 0.4762(3) -0.0843(2) 0.0232(8) Uani 1 1 d .
C21 C 0.7008(6) 0.4670(4) -0.0114(2) 0.0254(8) Uani 1 1 d .
H21 H 0.8371 0.4427 -0.0199 0.030 Uiso 1 1 calc R
C22 C 0.5920(6) 0.4923(4) 0.0689(2) 0.0264(8) Uani 1 1 d .
H22 H 0.6527 0.4893 0.1158 0.032 Uiso 1 1 calc R

loop_
_atom_site_aniso_label
_atom_site_aniso_U_11
_atom_site_aniso_U_22
_atom_site_aniso_U_33
_atom_site_aniso_U_23
_atom_site_aniso_U_13
_atom_site_aniso_U_12
S1 0.0183(5) 0.0366(6) 0.0171(5) 0.0002(4) 0.0002(4) -0.0054(4)
S2 0.0209(5) 0.0313(6) 0.0223(5) 0.0014(4) -0.0024(4) -0.0073(4)
S3 0.0201(5) 0.0374(6) 0.0180(5) 0.0028(4) -0.0012(4) -0.0031(4)
S4 0.0297(6) 0.0306(6) 0.0177(5) 0.0033(4) -0.0042(4) -0.0109(4)
O1 0.0265(15) 0.0441(18) 0.0226(15) -0.0074(13) 0.0022(12) 0.0000(13)
O2 0.0221(15) 0.0404(17) 0.0260(15) -0.0010(13) 0.0000(12) 0.0029(12)
O3 0.0230(15) 0.0504(19) 0.0243(15) 0.0073(13) 0.0023(11) -0.0016(13)
O4 0.0414(18) 0.055(2) 0.0157(14) 0.0034(13) -0.0003(12) -0.0095(15)
N1 0.0228(17) 0.0323(19) 0.0171(15) -0.0032(14) 0.0019(13) -0.0034(14)
N2 0.0231(18) 0.0329(19) 0.0194(16) -0.0042(14) 0.0050(13) 0.0021(14)
N3 0.051(2) 0.033(2) 0.030(2) -0.0011(16) -0.0096(17) 0.0000(17)
N4 0.036(2) 0.060(3) 0.035(2) 0.0024(19) -0.0002(17) -0.0035(19)
C1 0.0203(19) 0.028(2) 0.0197(18) 0.0003(15) -0.0019(14) -0.0137(16)
C2 0.0176(19) 0.027(2) 0.0189(18) 0.0016(15) -0.0029(14) -0.0001(15)
C3 0.0194(19) 0.0130(17) 0.0217(18) -0.0007(14) 0.0026(14) -0.0024(14)
C4 0.024(2) 0.025(2) 0.0197(19) -0.0009(15) 0.0052(15) -0.0079(16)
C5 0.021(2) 0.031(2) 0.0194(19) 0.0002(16) 0.0037(15) -0.0022(16)
C6 0.029(2) 0.039(2) 0.0153(18) 0.0026(17) 0.0035(16) -0.0085(18)
C7 0.025(2) 0.0137(17) 0.0204(18) 0.0001(14) 0.0007(15) -0.0015(15)
C8 0.030(2) 0.022(2) 0.0183(18) -0.0009(15) 0.0033(15) -0.0037(16)
C9 0.024(2) 0.026(2) 0.024(2) -0.0047(16) 0.0025(16) 0.0001(16)
C10 0.032(2) 0.022(2) 0.021(2) -0.0003(16) 0.0012(17) -0.0056(17)
C11 0.031(2) 0.038(2) 0.023(2) -0.0049(18) 0.0006(16) -0.0132(19)
C12 0.037(3) 0.055(3) 0.051(3) 0.017(2) -0.012(2) -0.008(2)
C13 0.081(4) 0.065(4) 0.047(3) 0.009(3) -0.020(3) 0.004(3)
C14 0.054(3) 0.057(3) 0.078(4) 0.017(3) -0.032(3) -0.023(3)
C15 0.030(2) 0.041(3) 0.024(2) 0.0063(19) 0.0067(17) 0.0013(19)
C16 0.045(3) 0.044(3) 0.023(2) -0.0025(19) 0.0112(19) 0.000(2)
C17 0.031(2) 0.023(2) 0.024(2) -0.0004(16) -0.0003(17) -0.0041(17)
C18 0.031(2) 0.0189(19) 0.027(2) 0.0012(16) -0.0045(16) -0.0068(16)
C19 0.039(3) 0.032(2) 0.024(2) 0.0012(18) -0.0026(18) -0.0052(19)
C20 0.029(2) 0.0154(18) 0.025(2) 0.0045(15) -0.0066(16) -0.0041(15)
C21 0.024(2) 0.023(2) 0.029(2) 0.0040(16) -0.0075(16) -0.0043(16)
C22 0.034(2) 0.022(2) 0.025(2) 0.0035(16) -0.0098(17) -0.0047(16)

loop_
_atom_type_symbol
_atom_type_description
_atom_type_scat_dispersion_real
_atom_type_scat_dispersion_imag
_atom_type_scat_source
C C 0.0033 0.0016 'International Tables Vol C Tables 4.2.6.8 and 6.1.1.4'
H H 0.0000 0.0000 'International Tables Vol C Tables 4.2.6.8 and 6.1.1.4'
N N 0.0061 0.0033 'International Tables Vol C Tables 4.2.6.8 and 6.1.1.4'
O O 0.0106 0.0060 'International Tables Vol C Tables 4.2.6.8 and 6.1.1.4'
S S 0.1246 0.1234 'International Tables Vol C Tables 4.2.6.8 and 6.1.1.4'

loop_
_geom_angle_atom_site_label_1
_geom_angle_atom_site_label_2
_geom_angle_atom_site_label_3
_geom_angle
_geom_angle_site_symmetry_1
_geom_angle_site_symmetry_3
C1 S1 C3 95.78(17) . .
C4 S2 C1 95.23(17) . .
C2 S3 C5 93.86(17) . .
C6 S4 C2 93.22(18) . .
C5 O3 C15 110.0(3) . .
C6 O4 C16 109.3(3) . .
C8 N1 C9 120.8(3) . .
C8 N1 C11 120.6(3) . .
C9 N1 C11 118.6(3) . .
C9 N2 C10 128.2(3) . .
C9 N2 H2 115.9 . .
C10 N2 H2 115.9 . .
C2 C1 S1 120.0(3) . .
C2 C1 S2 125.5(3) . .
S1 C1 S2 114.4(2) . .
C1 C2 S3 119.7(3) . .
C1 C2 S4 123.8(3) . .
S3 C2 S4 116.5(2) . .
C4 C3 C7 127.9(3) . .
C4 C3 S1 115.9(3) . .
C7 C3 S1 116.1(3) . .
C3 C4 S2 118.6(3) . .
C3 C4 H4 120.7 . .
S2 C4 H4 120.7 . .
C6 C5 O3 126.3(3) . .
C6 C5 S3 116.8(3) . .
O3 C5 S3 116.8(3) . .
C5 C6 O4 123.8(3) . .
C5 C6 S4 119.2(3) . .
O4 C6 S4 117.0(3) . .
C8 C7 C10 117.9(3) . .
C8 C7 C3 121.1(3) . .
C10 C7 C3 121.1(3) . .
C7 C8 N1 123.9(3) . .
C7 C8 H8 118.1 . .
N1 C8 H8 118.1 . .
O1 C9 N2 122.4(3) . .
O1 C9 N1 122.3(3) . .
N2 C9 N1 115.3(3) . .
O2 C10 N2 120.4(3) . .
O2 C10 C7 125.9(3) . .
N2 C10 C7 113.7(3) . .
N1 C11 C12 113.2(3) . .
N1 C11 H11A 108.9 . .
C12 C11 H11A 108.9 . .
N1 C11 H11B 108.9 . .
C12 C11 H11B 108.9 . .
H11A C11 H11B 107.8 . .
C11 C12 C13 110.2(4) . .
C11 C12 H12A 109.6 . .
C13 C12 H12A 109.6 . .
C11 C12 H12B 109.6 . .
C13 C12 H12B 109.6 . .
H12A C12 H12B 108.1 . .
C14 C13 C12 110.9(4) . .
C14 C13 H13A 109.5 . .
C12 C13 H13A 109.5 . .
C14 C13 H13B 109.5 . .
C12 C13 H13B 109.5 . .
H13A C13 H13B 108.0 . .
C13 C14 H14A 109.5 . .
C13 C14 H14B 109.5 . .
H14A C14 H14B 109.5 . .
C13 C14 H14C 109.5 . .
H14A C14 H14C 109.5 . .
H14B C14 H14C 109.5 . .
O3 C15 C16 110.4(3) . .
O3 C15 H15A 109.6 . .
C16 C15 H15A 109.6 . .
O3 C15 H15B 109.6 . .
C16 C15 H15B 109.6 . .
H15A C15 H15B 108.1 . .
O4 C16 C15 111.4(3) . .
O4 C16 H16A 109.3 . .
C15 C16 H16A 109.3 . .
O4 C16 H16B 109.3 . .
C15 C16 H16B 109.3 . .
H16A C16 H16B 108.0 . .
N3 C17 C18 177.1(4) . .
C20 C18 C19 122.1(4) . .
C20 C18 C17 122.6(4) . .
C19 C18 C17 115.2(3) . .
N4 C19 C18 177.7(5) . .
C18 C20 C21 121.4(4) . .
C18 C20 C22 120.6(4) . 2_665
C21 C20 C22 117.9(3) . 2_665
C22 C21 C20 121.4(4) . .
C22 C21 H21 119.3 . .
C20 C21 H21 119.3 . .
C21 C22 C20 120.6(4) . 2_665
C21 C22 H22 119.7 . .
C20 C22 H22 119.7 2_665 .

loop_
_geom_bond_atom_site_label_1
_geom_bond_atom_site_label_2
_geom_bond_distance
_geom_bond_site_symmetry_2
S1 C1 1.749(4) .
S1 C3 1.758(3) .
S2 C4 1.737(4) .
S2 C1 1.753(4) .
S3 C2 1.754(4) .
S3 C5 1.756(4) .
S4 C6 1.740(4) .
S4 C2 1.761(4) .
O1 C9 1.228(4) .
O2 C10 1.216(5) .
O3 C5 1.355(4) .
O3 C15 1.452(4) .
O4 C6 1.374(4) .
O4 C16 1.455(5) .
N1 C8 1.371(5) .
N1 C9 1.374(5) .
N1 C11 1.466(5) .
N2 C9 1.367(5) .
N2 C10 1.392(5) .
N2 H2 0.8800 .
N3 C17 1.146(5) .
N4 C19 1.165(5) .
C1 C2 1.357(5) .
C3 C4 1.344(5) .
C3 C7 1.461(5) .
C4 H4 0.9500 .
C5 C6 1.346(5) .
C7 C8 1.365(5) .
C7 C10 1.459(5) .
C8 H8 0.9500 .
C11 C12 1.519(6) .
C11 H11A 0.9900 .
C11 H11B 0.9900 .
C12 C13 1.566(7) .
C12 H12A 0.9900 .
C12 H12B 0.9900 .
C13 C14 1.475(8) .
C13 H13A 0.9900 .
C13 H13B 0.9900 .
C14 H14A 0.9800 .
C14 H14B 0.9800 .
C14 H14C 0.9800 .
C15 C16 1.504(6) .
C15 H15A 0.9900 .
C15 H15B 0.9900 .
C16 H16A 0.9900 .
C16 H16B 0.9900 .
C17 C18 1.433(5) .
C18 C20 1.388(5) .
C18 C19 1.432(6) .
C20 C21 1.434(5) .
C20 C22 1.440(5) 2_665
C21 C22 1.349(5) .
C21 H21 0.9500 .
C22 C20 1.440(5) 2_665
C22 H22 0.9500 .

loop_
_geom_torsion_atom_site_label_1
_geom_torsion_atom_site_label_2
_geom_torsion_atom_site_label_3
_geom_torsion_atom_site_label_4
_geom_torsion
_geom_torsion_site_symmetry_1
_geom_torsion_site_symmetry_4
C3 S1 C1 C2 -179.5(3) . .
C3 S1 C1 S2 2.0(2) . .
C4 S2 C1 C2 179.9(4) . .
C4 S2 C1 S1 -1.8(2) . .
S1 C1 C2 S3 3.5(5) . .
S2 C1 C2 S3 -178.3(2) . .
S1 C1 C2 S4 -176.9(2) . .
S2 C1 C2 S4 1.4(5) . .
C5 S3 C2 C1 173.3(3) . .
C5 S3 C2 S4 -6.3(3) . .
C6 S4 C2 C1 -174.2(4) . .
C6 S4 C2 S3 5.4(3) . .
C1 S1 C3 C4 -1.6(3) . .
C1 S1 C3 C7 178.2(3) . .
C7 C3 C4 S2 -179.1(3) . .
S1 C3 C4 S2 0.6(4) . .
C1 S2 C4 C3 0.7(3) . .
C15 O3 C5 C6 -13.9(6) . .
C15 O3 C5 S3 169.3(3) . .
C2 S3 C5 C6 5.0(4) . .
C2 S3 C5 O3 -177.9(3) . .
O3 C5 C6 O4 -0.5(7) . .
S3 C5 C6 O4 176.3(3) . .
O3 C5 C6 S4 -178.9(3) . .
S3 C5 C6 S4 -2.1(5) . .
C16 O4 C6 C5 -16.5(6) . .
C16 O4 C6 S4 161.9(3) . .
C2 S4 C6 C5 -2.0(4) . .
C2 S4 C6 O4 179.5(3) . .
C4 C3 C7 C8 -177.9(4) . .
S1 C3 C7 C8 2.4(5) . .
C4 C3 C7 C10 2.3(6) . .
S1 C3 C7 C10 -177.4(3) . .
C10 C7 C8 N1 3.3(5) . .
C3 C7 C8 N1 -176.6(3) . .
C9 N1 C8 C7 0.7(6) . .
C11 N1 C8 C7 -179.3(4) . .
C10 N2 C9 O1 178.7(4) . .
C10 N2 C9 N1 -2.4(6) . .
C8 N1 C9 O1 177.6(4) . .
C11 N1 C9 O1 -2.5(6) . .
C8 N1 C9 N2 -1.3(5) . .
C11 N1 C9 N2 178.7(3) . .
C9 N2 C10 O2 -174.1(4) . .
C9 N2 C10 C7 6.1(6) . .
C8 C7 C10 O2 174.1(4) . .
C3 C7 C10 O2 -6.0(6) . .
C8 C7 C10 N2 -6.1(5) . .
C3 C7 C10 N2 173.7(3) . .
C8 N1 C11 C12 102.0(4) . .
C9 N1 C11 C12 -78.0(4) . .
N1 C11 C12 C13 174.3(4) . .
C11 C12 C13 C14 74.9(6) . .
C5 O3 C15 C16 43.4(4) . .
C6 O4 C16 C15 46.5(5) . .
O3 C15 C16 O4 -63.1(4) . .
C19 C18 C20 C21 -1.5(6) . .
C17 C18 C20 C21 -179.2(4) . .
C19 C18 C20 C22 -178.8(4) . 2_665
C17 C18 C20 C22 3.5(6) . 2_665
C18 C20 C21 C22 179.9(3) . .
C22 C20 C21 C22 -2.7(6) 2_665 .
C20 C21 C22 C20 2.8(6) . 2_665
